data_7215195
loop_
_publ_author_name
'Patil, Komal M.'
'Cameron, Scott A.'
'Moratti, Stephen C.'
'Hanton, Lyall R.'

_publ_section_title
;
 Effect of anion on Ag(i) meso-helical chains formed with
 4,4&#x2032;-dipyridyl ketone: solvent versus anion bridging and anion
 effects on the strength of ligand binding
;
_journal_issue 21
_journal_name_full CrystEngComm
_journal_page_first 4587
_journal_paper_doi 10.1039/c4ce00155a
_journal_volume 16
_journal_year 2014
_chemical_formula_sum 'C28 H25 Ag2 Cl2 N7 O10'
_chemical_formula_weight 906.19
_chemical_name_systematic
;
 ?
;
_space_group_IT_number 14
_symmetry_cell_setting monoclinic
_symmetry_space_group_name_Hall '-P 2ybc'
_symmetry_space_group_name_H-M 'P 1 21/c 1'
_atom_sites_solution_hydrogens geom
_atom_sites_solution_primary direct
_atom_sites_solution_secondary difmap
_audit_creation_method SHELXL-97
_cell_angle_alpha 90.000
_cell_angle_beta 90.874(3)
_cell_angle_gamma 90.000
_cell_formula_units_Z 4
_cell_length_a 7.8231(5)
_cell_length_b 18.8411(11)
_cell_length_c 22.8612(13)
_cell_measurement_reflns_used 9961
_cell_measurement_temperature 90(2)
_cell_measurement_theta_max 27.1347
_cell_measurement_theta_min 2.8016
_cell_volume 3369.3(3)
_computing_cell_refinement 'Bruker SAINT'
_computing_data_collection 'Bruker APEX2'
_computing_data_reduction 'Bruker SAINT'
_computing_molecular_graphics 'Bruker SHELXTL'
_computing_publication_material 'Bruker SHELXTL'
_computing_structure_refinement 'SHELXL-97 (Sheldrick, 2008)'
_computing_structure_solution 'SHELXS-97 (Sheldrick, 2008)'
_diffrn_ambient_temperature 90(2)
_diffrn_measured_fraction_theta_full 0.991
_diffrn_measured_fraction_theta_max 0.991
_diffrn_measurement_device_type 'Bruker APEX-II CCD'
_diffrn_measurement_method '\f and \w scans'
_diffrn_radiation_type MoK\a
_diffrn_radiation_wavelength 0.71069
_diffrn_reflns_av_R_equivalents 0.0410
_diffrn_reflns_av_sigmaI/netI 0.0394
_diffrn_reflns_limit_h_max 9
_diffrn_reflns_limit_h_min -10
_diffrn_reflns_limit_k_max 25
_diffrn_reflns_limit_k_min -24
_diffrn_reflns_limit_l_max 30
_diffrn_reflns_limit_l_min -26
_diffrn_reflns_number 38976
_diffrn_reflns_theta_full 28.28
_diffrn_reflns_theta_max 28.28
_diffrn_reflns_theta_min 2.80
_diffrn_standards_number 0
_exptl_absorpt_coefficient_mu 1.387
_exptl_absorpt_correction_T_max 0.7455
_exptl_absorpt_correction_T_min 0.5760
_exptl_absorpt_correction_type multi-scan
_exptl_absorpt_process_details 'SADABS (Bruker, 2004)'
_exptl_crystal_colour colourless
_exptl_crystal_density_diffrn 1.787
_exptl_crystal_density_method 'not measured'
_exptl_crystal_description plate
_exptl_crystal_F_000 1800
_exptl_crystal_size_max 0.49
_exptl_crystal_size_mid 0.46
_exptl_crystal_size_min 0.06
_platon_squeeze_details
;
The PLATON SQUEEZE procedure was used to treat regions of diffuse
solvent which could not be sensibly modelled in terms of atomic
sites. Their contribution to the diffraction pattern was removed
and modified F(obs)**2 written to a new HKL file. 
Total electron count is 70 electrons in a total void volume of 141 \%A^3^.
The number of electrons thus located are included in the
formula, formula weight, calculated density, mu and F(000).
This residual electron density was assigned to one molecule of MeCN solvent
[70/4 = 17.5 e per asymmetric unit; CH3CN = 22 e]
;
_refine_diff_density_max 2.541
_refine_diff_density_min -1.304
_refine_diff_density_rms 0.151
_refine_ls_extinction_method none
_refine_ls_goodness_of_fit_ref 1.066
_refine_ls_hydrogen_treatment constr
_refine_ls_matrix_type full
_refine_ls_number_parameters 522
_refine_ls_number_reflns 8285
_refine_ls_number_restraints 106
_refine_ls_restrained_S_all 1.078
_refine_ls_R_factor_all 0.0838
_refine_ls_R_factor_gt 0.0687
_refine_ls_shift/su_max 0.004
_refine_ls_shift/su_mean 0.000
_refine_ls_structure_factor_coef Fsqd
_refine_ls_weighting_details 'calc w=1/[\s^2^(Fo^2^)+(0.0720P)^2^+22.2009P] where P=(Fo^2^+2Fc^2^)/3'
_refine_ls_weighting_scheme calc
_refine_ls_wR_factor_gt 0.1704
_refine_ls_wR_factor_ref 0.1792
_reflns_number_gt 6571
_reflns_number_total 8285
_reflns_threshold_expression >2\s(I)
_cod_data_source_file c4ce00155a2.cif
_cod_data_source_block Complex_4(kp03_10h)
_cod_depositor_comments
;
The following automatic conversions were performed:

'_symmetry_cell_setting' value 'Monoclinic' changed to 'monoclinic'
according to
/usr/data/users/saulius/crontab/automatic-downloads/rss-feeds/RSC/lib/dictionaries/cif_core.dic
dictionary named 'cif_core.dic' version 2.4.2 from 2011-04-26.

Automatic conversion script
Id: cif_fix_values 2281 2013-09-26 08:29:07Z andrius 

 Adding full bibliography for 7215192--7215200.cif.
;
_cod_original_cell_volume 3369.3(5)
_cod_original_sg_symbol_H-M P21/c
_cod_database_code 7215195

loop_
_symmetry_equiv_pos_as_xyz
'x, y, z'
'-x, y+1/2, -z+1/2'
'-x, -y, -z'
'x, -y-1/2, z-1/2'

loop_
_atom_site_label
_atom_site_type_symbol
_atom_site_fract_x
_atom_site_fract_y
_atom_site_fract_z
_atom_site_U_iso_or_equiv
_atom_site_adp_type
_atom_site_occupancy
_atom_site_symmetry_multiplicity
_atom_site_calc_flag
_atom_site_refinement_flags
_atom_site_disorder_assembly
_atom_site_disorder_group
N6 N 0.7841(8) 0.3277(3) 0.3454(2) 0.0391(13) Uani 1 1 d . . .
C1 C 0.5563(8) 0.3435(3) 0.2190(2) 0.0255(12) Uani 1 1 d . . .
H1 H 0.6011 0.3663 0.2518 0.031 Uiso 1 1 calc R . .
C2 C 0.5219(7) 0.3833(3) 0.1695(2) 0.0232(11) Uani 1 1 d . . .
H2 H 0.5418 0.4320 0.1694 0.028 Uiso 1 1 calc R . .
C3 C 0.4575(7) 0.3497(3) 0.1200(2) 0.0187(10) Uani 1 1 d . . .
C4 C 0.4259(7) 0.2776(3) 0.1227(2) 0.0214(10) Uani 1 1 d . . .
H4 H 0.3808 0.2536 0.0904 0.026 Uiso 1 1 calc R . .
C5 C 0.4630(8) 0.2412(3) 0.1749(2) 0.0236(11) Uani 1 1 d . . .
H5 H 0.4410 0.1927 0.1765 0.028 Uiso 1 1 calc R . .
C6 C 0.4158(7) 0.1053(3) 0.5673(2) 0.0200(10) Uani 1 1 d . . .
C7 C 0.4640(7) 0.1304(3) 0.5069(2) 0.0174(9) Uani 1 1 d . . .
C8 C 0.4151(7) 0.0892(3) 0.4591(2) 0.0194(10) Uani 1 1 d . . .
H8 H 0.3555 0.0471 0.4646 0.023 Uiso 1 1 calc R . .
C9 C 0.4561(7) 0.1114(3) 0.4032(2) 0.0234(11) Uani 1 1 d . . .
H9 H 0.4247 0.0829 0.3717 0.028 Uiso 1 1 calc R . .
C10 C 0.5882(7) 0.2120(3) 0.4390(2) 0.0231(11) Uani 1 1 d . . .
H10 H 0.6468 0.2541 0.4324 0.028 Uiso 1 1 calc R . .
C11 C 0.5548(7) 0.1924(3) 0.4963(2) 0.0189(10) Uani 1 1 d . . .
H11 H 0.5929 0.2205 0.5273 0.023 Uiso 1 1 calc R . .
C12 C 1.0746(8) 0.3495(3) 0.2220(2) 0.0263(12) Uani 1 1 d . . .
H12 H 1.1306 0.3723 0.2528 0.032 Uiso 1 1 calc R . .
C13 C 1.0389(7) 0.3876(3) 0.1718(2) 0.0225(11) Uani 1 1 d . . .
H13 H 1.0675 0.4354 0.1696 0.027 Uiso 1 1 calc R . .
C14 C 0.9599(7) 0.3539(3) 0.1248(2) 0.0170(9) Uani 1 1 d . . .
C15 C 0.9170(7) 0.2823(3) 0.1308(2) 0.0221(10) Uani 1 1 d . . .
H15 H 0.8642 0.2578 0.1001 0.026 Uiso 1 1 calc R . .
C16 C 0.9549(7) 0.2484(3) 0.1835(2) 0.0232(11) Uani 1 1 d . . .
H16 H 0.9245 0.2009 0.1874 0.028 Uiso 1 1 calc R . .
C17 C 0.9165(7) 0.1031(3) 0.5713(2) 0.0191(10) Uani 1 1 d . . .
C18 C 0.9615(6) 0.1306(3) 0.5117(2) 0.0171(9) Uani 1 1 d . . .
C19 C 0.9126(7) 0.0914(3) 0.4627(2) 0.0204(10) Uani 1 1 d . . .
H19 H 0.8556 0.0484 0.4669 0.024 Uiso 1 1 calc R . .
C20 C 0.9499(7) 0.1170(3) 0.4075(2) 0.0232(11) Uani 1 1 d . . .
H20 H 0.9147 0.0907 0.3750 0.028 Uiso 1 1 calc R . .
C21 C 1.0856(7) 0.2153(3) 0.4464(2) 0.0234(11) Uani 1 1 d . . .
H21 H 1.1459 0.2573 0.4410 0.028 Uiso 1 1 calc R . .
C22 C 1.0517(7) 0.1934(3) 0.5033(2) 0.0196(10) Uani 1 1 d . . .
H22 H 1.0887 0.2204 0.5351 0.023 Uiso 1 1 calc R . .
C23 C 1.2610(8) 0.0772(3) 0.2463(2) 0.0271(12) Uani 1 1 d . . .
C24 C 1.2543(13) 0.0133(4) 0.2133(4) 0.055(2) Uani 1 1 d . . .
H24A H 1.3684 -0.0026 0.2057 0.082 Uiso 1 1 calc R . .
H24B H 1.1949 0.0218 0.1769 0.082 Uiso 1 1 calc R . .
H24C H 1.1949 -0.0224 0.2350 0.082 Uiso 1 1 calc R . .
C25 C 0.8659(8) 0.3664(4) 0.3717(3) 0.0355(14) Uani 1 1 d . . .
C26 C 0.9698(10) 0.4160(4) 0.4044(4) 0.0462(17) Uani 1 1 d . . .
H26A H 1.0213 0.4491 0.3780 0.069 Uiso 1 1 calc R . .
H26B H 1.0578 0.3907 0.4254 0.069 Uiso 1 1 calc R . .
H26C H 0.8998 0.4412 0.4315 0.069 Uiso 1 1 calc R . .
C27 C 1.3676(9) 0.3680(4) 0.3742(3) 0.0361(14) Uani 1 1 d . . .
C28 C 1.4420(12) 0.4293(5) 0.4039(3) 0.061(3) Uani 1 1 d . . .
H28A H 1.3658 0.4454 0.4336 0.092 Uiso 1 1 calc R . .
H28B H 1.4595 0.4667 0.3761 0.092 Uiso 1 1 calc R . .
H28C H 1.5496 0.4162 0.4215 0.092 Uiso 1 1 calc R . .
N1 N 0.5278(6) 0.2727(2) 0.2219(2) 0.0239(10) Uani 1 1 d . . .
N2 N 0.5390(6) 0.1723(2) 0.39275(19) 0.0222(9) Uani 1 1 d . . .
N3 N 1.0320(7) 0.2802(3) 0.2284(2) 0.0257(10) Uani 1 1 d . . .
N4 N 1.0343(6) 0.1779(2) 0.39872(19) 0.0241(10) Uani 1 1 d . . .
N5 N 1.2690(9) 0.1298(3) 0.2722(2) 0.0449(15) Uani 1 1 d . . .
N7 N 1.3044(7) 0.3216(3) 0.3510(2) 0.0329(11) Uani 1 1 d . . .
O1 O 0.3422(6) 0.0500(2) 0.57338(17) 0.0276(9) Uani 1 1 d . . .
O2 O 0.8458(6) 0.0469(2) 0.57687(17) 0.0289(9) Uani 1 1 d . . .
Cl1 Cl 0.25949(18) 0.55381(7) 0.25751(6) 0.0272(3) Uani 1 1 d D . .
O11A O 0.0949(14) 0.5824(9) 0.2371(7) 0.069(4) Uani 0.50 1 d PDU A 1
O12A O 0.338(2) 0.6108(6) 0.2850(6) 0.074(5) Uani 0.50 1 d PDU A 1
O13A O 0.231(2) 0.4932(5) 0.2884(6) 0.070(4) Uani 0.50 1 d PDU A 1
O14A O 0.345(2) 0.5382(9) 0.2038(5) 0.073(6) Uani 0.50 1 d PDU A 1
O11B O 0.176(2) 0.6144(8) 0.2304(8) 0.101(7) Uani 0.50 1 d PDU A 2
O12B O 0.3490(19) 0.5833(7) 0.3065(5) 0.063(4) Uani 0.50 1 d PDU A 2
O13B O 0.1170(15) 0.5127(6) 0.2791(6) 0.059(3) Uani 0.50 1 d PDU A 2
O14B O 0.357(2) 0.5187(11) 0.2195(10) 0.170(16) Uani 0.50 1 d PDU A 2
Cl2A Cl 0.2608(18) 0.1071(8) 0.0569(7) 0.047(2) Uani 0.50 1 d PD B 1
O21A O 0.397(2) 0.0993(6) 0.0933(6) 0.099(6) Uani 0.50 1 d PDU B 1
O22A O 0.2269(17) 0.0423(5) 0.0258(4) 0.044(3) Uani 0.50 1 d PDU B 1
O23A O 0.108(2) 0.1198(11) 0.0893(7) 0.122(8) Uani 0.50 1 d PDU B 1
O24A O 0.284(3) 0.1633(8) 0.0170(7) 0.061(8) Uani 0.50 1 d PDU B 1
Cl2B Cl 0.2182(18) 0.1050(8) 0.0564(7) 0.047(2) Uani 0.50 1 d PD C 2
O21B O 0.188(2) 0.1382(8) 0.1097(6) 0.078(6) Uani 0.50 1 d PDU C 2
O22B O 0.334(3) 0.0523(10) 0.0596(9) 0.143(8) Uani 0.50 1 d PDU C 2
O23B O 0.056(3) 0.0728(11) 0.0383(10) 0.170(9) Uani 0.50 1 d PDU C 2
O24B O 0.257(3) 0.1575(10) 0.0143(9) 0.075(9) Uani 0.50 1 d PDU C 2
Ag1 Ag 0.56189(7) 0.21536(2) 0.304402(18) 0.03230(15) Uani 1 1 d . . .
Ag2 Ag 1.09072(8) 0.22255(3) 0.311134(18) 0.03998(17) Uani 1 1 d . . .

loop_
_atom_site_aniso_label
_atom_site_aniso_U_11
_atom_site_aniso_U_22
_atom_site_aniso_U_33
_atom_site_aniso_U_23
_atom_site_aniso_U_13
_atom_site_aniso_U_12
N6 0.045(3) 0.044(3) 0.028(3) 0.006(2) -0.001(2) -0.003(3)
C1 0.045(3) 0.018(2) 0.013(2) -0.0026(18) -0.001(2) 0.000(2)
C2 0.036(3) 0.018(2) 0.016(2) -0.0007(18) 0.001(2) -0.003(2)
C3 0.024(3) 0.023(2) 0.009(2) 0.0013(17) 0.0013(18) 0.002(2)
C4 0.030(3) 0.019(2) 0.015(2) 0.0010(18) -0.004(2) -0.002(2)
C5 0.035(3) 0.017(2) 0.018(2) 0.0021(19) 0.001(2) 0.000(2)
C6 0.026(3) 0.017(2) 0.017(2) 0.0002(18) 0.000(2) -0.001(2)
C7 0.022(3) 0.015(2) 0.015(2) 0.0022(17) -0.0024(18) 0.0035(19)
C8 0.028(3) 0.016(2) 0.015(2) 0.0004(17) -0.0008(19) -0.0008(19)
C9 0.032(3) 0.021(2) 0.016(2) -0.0012(19) -0.007(2) 0.000(2)
C10 0.031(3) 0.020(2) 0.019(2) 0.0023(19) -0.002(2) -0.001(2)
C11 0.023(3) 0.021(2) 0.012(2) -0.0004(18) -0.0013(19) -0.001(2)
C12 0.036(3) 0.028(3) 0.015(2) -0.005(2) -0.004(2) 0.001(2)
C13 0.029(3) 0.020(2) 0.018(2) -0.0014(19) 0.002(2) -0.001(2)
C14 0.022(2) 0.019(2) 0.010(2) 0.0000(17) 0.0006(18) 0.0021(19)
C15 0.027(3) 0.024(3) 0.015(2) 0.0019(19) 0.000(2) 0.002(2)
C16 0.032(3) 0.020(2) 0.018(2) 0.0017(19) 0.002(2) 0.002(2)
C17 0.024(3) 0.018(2) 0.015(2) -0.0007(18) -0.0017(19) 0.000(2)
C18 0.020(2) 0.018(2) 0.014(2) 0.0000(17) -0.0046(18) 0.0022(19)
C19 0.029(3) 0.018(2) 0.014(2) -0.0032(18) -0.003(2) 0.002(2)
C20 0.033(3) 0.024(3) 0.013(2) -0.0015(19) -0.006(2) 0.008(2)
C21 0.031(3) 0.021(2) 0.018(2) 0.0057(19) 0.000(2) 0.001(2)
C22 0.027(3) 0.018(2) 0.014(2) -0.0011(18) -0.0011(19) 0.000(2)
C23 0.030(3) 0.033(3) 0.018(2) 0.000(2) 0.002(2) 0.003(2)
C24 0.082(6) 0.030(4) 0.052(5) -0.007(3) -0.009(4) -0.008(4)
C25 0.030(3) 0.040(4) 0.036(3) 0.012(3) 0.002(3) 0.010(3)
C26 0.038(4) 0.045(4) 0.056(5) 0.000(3) -0.004(3) 0.006(3)
C27 0.034(3) 0.049(4) 0.025(3) 0.006(3) 0.007(3) -0.001(3)
C28 0.075(6) 0.074(6) 0.036(4) -0.014(4) 0.019(4) -0.040(5)
N1 0.036(3) 0.020(2) 0.016(2) 0.0010(16) -0.0024(18) -0.0008(19)
N2 0.032(3) 0.018(2) 0.017(2) 0.0033(16) 0.0006(18) 0.0025(18)
N3 0.034(3) 0.028(2) 0.015(2) 0.0021(17) -0.0008(18) 0.004(2)
N4 0.032(3) 0.025(2) 0.015(2) 0.0024(17) -0.0029(18) 0.0084(19)
N5 0.074(4) 0.036(3) 0.024(3) -0.003(2) 0.004(3) 0.006(3)
N7 0.042(3) 0.035(3) 0.021(2) 0.002(2) 0.000(2) -0.001(2)
O1 0.041(2) 0.0231(19) 0.0186(18) -0.0010(15) -0.0004(17) -0.0122(17)
O2 0.040(2) 0.024(2) 0.0230(19) -0.0028(15) -0.0004(17) -0.0128(17)
Cl1 0.0287(7) 0.0273(6) 0.0255(6) -0.0026(5) -0.0029(5) -0.0028(5)
O11A 0.038(7) 0.110(13) 0.058(8) 0.017(8) -0.013(6) 0.009(7)
O12A 0.109(12) 0.025(6) 0.092(12) -0.028(7) 0.050(10) -0.029(7)
O13A 0.092(10) 0.030(6) 0.086(9) 0.030(6) -0.009(8) -0.011(6)
O14A 0.137(16) 0.060(9) 0.022(5) 0.004(6) 0.038(7) 0.031(9)
O11B 0.110(15) 0.100(14) 0.093(13) -0.010(11) -0.044(13) 0.041(12)
O12B 0.083(9) 0.053(9) 0.053(8) -0.008(6) -0.025(7) -0.029(8)
O13B 0.049(7) 0.048(7) 0.080(9) -0.002(6) 0.015(6) -0.025(6)
O14B 0.080(15) 0.104(18) 0.33(4) -0.14(2) 0.10(2) -0.024(12)
Cl2A 0.083(6) 0.0283(10) 0.0300(8) -0.0073(7) -0.026(3) 0.016(3)
O21A 0.159(14) 0.029(6) 0.104(11) 0.021(6) -0.113(11) -0.009(7)
O22A 0.089(9) 0.017(4) 0.026(5) 0.006(3) -0.004(5) -0.025(5)
O23A 0.166(18) 0.144(17) 0.055(10) 0.015(10) 0.041(12) 0.103(14)
O24A 0.14(2) 0.014(7) 0.025(9) -0.002(6) -0.006(10) -0.013(9)
Cl2B 0.083(6) 0.0283(10) 0.0300(8) -0.0073(7) -0.026(3) 0.016(3)
O21B 0.110(13) 0.069(9) 0.056(9) -0.033(7) 0.031(8) -0.049(9)
O22B 0.189(19) 0.095(13) 0.148(17) 0.079(12) 0.069(14) 0.087(13)
O23B 0.23(2) 0.093(14) 0.187(19) -0.002(14) -0.108(17) -0.019(15)
O24B 0.122(18) 0.051(14) 0.052(13) 0.013(10) -0.046(12) 0.029(12)
Ag1 0.0563(3) 0.0276(2) 0.0129(2) 0.00636(15) -0.00171(18) 0.0003(2)
Ag2 0.0767(4) 0.0309(3) 0.0124(2) 0.00543(16) 0.0030(2) 0.0168(2)

loop_
_atom_type_symbol
_atom_type_description
_atom_type_scat_dispersion_real
_atom_type_scat_dispersion_imag
_atom_type_scat_source
C C 0.0033 0.0016 'International Tables Vol C Tables 4.2.6.8 and 6.1.1.4'
H H 0.0000 0.0000 'International Tables Vol C Tables 4.2.6.8 and 6.1.1.4'
N N 0.0061 0.0033 'International Tables Vol C Tables 4.2.6.8 and 6.1.1.4'
O O 0.0106 0.0060 'International Tables Vol C Tables 4.2.6.8 and 6.1.1.4'
Cl Cl 0.1484 0.1585 'International Tables Vol C Tables 4.2.6.8 and 6.1.1.4'
Ag Ag -0.8971 1.1015 'International Tables Vol C Tables 4.2.6.8 and 6.1.1.4'

loop_
_geom_angle_atom_site_label_1
_geom_angle_atom_site_label_2
_geom_angle_atom_site_label_3
_geom_angle
_geom_angle_site_symmetry_1
_geom_angle_site_symmetry_3
N1 C1 C2 123.1(5) . .
N1 C1 H1 118.4 . .
C2 C1 H1 118.4 . .
C1 C2 C3 118.9(5) . .
C1 C2 H2 120.5 . .
C3 C2 H2 120.5 . .
C4 C3 C2 118.5(5) . .
C4 C3 C6 123.5(5) . 4_565
C2 C3 C6 117.9(5) . 4_565
C3 C4 C5 118.9(5) . .
C3 C4 H4 120.6 . .
C5 C4 H4 120.6 . .
N1 C5 C4 122.9(5) . .
N1 C5 H5 118.5 . .
C4 C5 H5 118.5 . .
O1 C6 C3 119.7(5) . 4_566
O1 C6 C7 120.2(5) . .
C3 C6 C7 120.1(4) 4_566 .
C8 C7 C11 117.9(4) . .
C8 C7 C6 118.3(4) . .
C11 C7 C6 123.8(4) . .
C9 C8 C7 119.4(5) . .
C9 C8 H8 120.3 . .
C7 C8 H8 120.3 . .
N2 C9 C8 122.8(5) . .
N2 C9 H9 118.6 . .
C8 C9 H9 118.6 . .
N2 C10 C11 122.5(5) . .
N2 C10 H10 118.8 . .
C11 C10 H10 118.8 . .
C10 C11 C7 119.4(5) . .
C10 C11 H11 120.3 . .
C7 C11 H11 120.3 . .
N3 C12 C13 123.0(5) . .
N3 C12 H12 118.5 . .
C13 C12 H12 118.5 . .
C12 C13 C14 119.3(5) . .
C12 C13 H13 120.4 . .
C14 C13 H13 120.4 . .
C13 C14 C15 118.2(5) . .
C13 C14 C17 118.5(5) . 4_565
C15 C14 C17 123.2(4) . 4_565
C16 C15 C14 118.6(5) . .
C16 C15 H15 120.7 . .
C14 C15 H15 120.7 . .
N3 C16 C15 123.4(5) . .
N3 C16 H16 118.3 . .
C15 C16 H16 118.3 . .
O2 C17 C14 119.1(5) . 4_566
O2 C17 C18 120.9(5) . .
C14 C17 C18 120.0(4) 4_566 .
C19 C18 C22 118.2(5) . .
C19 C18 C17 118.8(5) . .
C22 C18 C17 122.9(4) . .
C20 C19 C18 119.4(5) . .
C20 C19 H19 120.3 . .
C18 C19 H19 120.3 . .
N4 C20 C19 123.0(5) . .
N4 C20 H20 118.5 . .
C19 C20 H20 118.5 . .
N4 C21 C22 122.6(5) . .
N4 C21 H21 118.7 . .
C22 C21 H21 118.7 . .
C21 C22 C18 119.0(5) . .
C21 C22 H22 120.5 . .
C18 C22 H22 120.5 . .
N5 C23 C24 178.4(7) . .
C23 C24 H24A 109.5 . .
C23 C24 H24B 109.5 . .
H24A C24 H24B 109.5 . .
C23 C24 H24C 109.5 . .
H24A C24 H24C 109.5 . .
H24B C24 H24C 109.5 . .
N6 C25 C26 179.3(8) . .
C25 C26 H26A 109.5 . .
C25 C26 H26B 109.5 . .
H26A C26 H26B 109.5 . .
C25 C26 H26C 109.5 . .
H26A C26 H26C 109.5 . .
H26B C26 H26C 109.5 . .
N7 C27 C28 177.5(8) . .
C27 C28 H28A 109.5 . .
C27 C28 H28B 109.5 . .
H28A C28 H28B 109.5 . .
C27 C28 H28C 109.5 . .
H28A C28 H28C 109.5 . .
H28B C28 H28C 109.5 . .
C5 N1 C1 117.6(5) . .
C5 N1 Ag1 121.2(4) . .
C1 N1 Ag1 120.8(4) . .
C9 N2 C10 117.9(5) . .
C9 N2 Ag1 121.9(4) . .
C10 N2 Ag1 119.6(4) . .
C16 N3 C12 117.5(5) . .
C16 N3 Ag2 121.5(4) . .
C12 N3 Ag2 121.0(4) . .
C20 N4 C21 117.8(5) . .
C20 N4 Ag2 124.3(4) . .
C21 N4 Ag2 117.9(4) . .
C23 N5 Ag2 141.5(6) . .
O14B Cl1 O13A 91.2(13) . .
O14B Cl1 O12A 115.0(12) . .
O13A Cl1 O12A 119.3(8) . .
O14B Cl1 O12B 115.1(11) . .
O13A Cl1 O12B 90.1(8) . .
O12A Cl1 O12B 29.6(7) . .
O14B Cl1 O14A 21.3(14) . .
O13A Cl1 O14A 110.6(8) . .
O12A Cl1 O14A 109.7(9) . .
O12B Cl1 O14A 121.5(12) . .
O14B Cl1 O11B 111.6(12) . .
O13A Cl1 O11B 143.6(10) . .
O12A Cl1 O11B 77.2(10) . .
O12B Cl1 O11B 104.0(8) . .
O14A Cl1 O11B 90.4(11) . .
O14B Cl1 O13B 114.0(9) . .
O13A Cl1 O13B 40.8(7) . .
O12A Cl1 O13B 126.8(8) . .
O12B Cl1 O13B 108.2(8) . .
O14A Cl1 O13B 123.4(10) . .
O11B Cl1 O13B 102.8(9) . .
O14B Cl1 O11A 118.8(14) . .
O13A Cl1 O11A 108.9(8) . .
O12A Cl1 O11A 104.1(9) . .
O12B Cl1 O11A 121.7(10) . .
O14A Cl1 O11A 102.7(8) . .
O11B Cl1 O11A 35.5(8) . .
O13B Cl1 O11A 68.2(7) . .
O21A Cl2A O24A 111.8(13) . .
O21A Cl2A O22A 110.5(11) . .
O24A Cl2A O22A 110.1(12) . .
O21A Cl2A O23A 110.7(13) . .
O24A Cl2A O23A 109.0(12) . .
O22A Cl2A O23A 104.4(12) . .
O22B Cl2B O21B 114.0(14) . .
O22B Cl2B O24B 113.6(13) . .
O21B Cl2B O24B 108.8(13) . .
O22B Cl2B O23B 106.9(13) . .
O21B Cl2B O23B 106.0(13) . .
O24B Cl2B O23B 107.0(13) . .
N1 Ag1 N2 165.83(18) . .
N4 Ag2 N3 155.55(18) . .
N4 Ag2 N5 100.50(18) . .
N3 Ag2 N5 98.78(19) . .

loop_
_geom_bond_atom_site_label_1
_geom_bond_atom_site_label_2
_geom_bond_distance
_geom_bond_site_symmetry_2
N6 C25 1.134(9) .
C1 N1 1.353(7) .
C1 C2 1.380(7) .
C1 H1 0.9300 .
C2 C3 1.385(7) .
C2 H2 0.9300 .
C3 C4 1.382(7) .
C3 C6 1.505(7) 4_565
C4 C5 1.404(7) .
C4 H4 0.9300 .
C5 N1 1.323(7) .
C5 H5 0.9300 .
C6 O1 1.199(6) .
C6 C3 1.505(7) 4_566
C6 C7 1.513(7) .
C7 C8 1.388(7) .
C7 C11 1.390(7) .
C8 C9 1.387(7) .
C8 H8 0.9300 .
C9 N2 1.342(7) .
C9 H9 0.9300 .
C10 N2 1.347(7) .
C10 C11 1.390(7) .
C10 H10 0.9300 .
C11 H11 0.9300 .
C12 N3 1.356(7) .
C12 C13 1.377(7) .
C12 H12 0.9300 .
C13 C14 1.385(7) .
C13 H13 0.9300 .
C14 C15 1.397(7) .
C14 C17 1.502(7) 4_565
C15 C16 1.392(7) .
C15 H15 0.9300 .
C16 N3 1.326(7) .
C16 H16 0.9300 .
C17 O2 1.201(6) .
C17 C14 1.502(7) 4_566
C17 C18 1.504(7) .
C18 C19 1.390(7) .
C18 C22 1.394(7) .
C19 C20 1.387(7) .
C19 H19 0.9300 .
C20 N4 1.341(7) .
C20 H20 0.9300 .
C21 N4 1.354(7) .
C21 C22 1.393(7) .
C21 H21 0.9300 .
C22 H22 0.9300 .
C23 N5 1.156(8) .
C23 C24 1.420(9) .
C24 H24A 0.9600 .
C24 H24B 0.9600 .
C24 H24C 0.9600 .
C25 C26 1.440(11) .
C26 H26A 0.9600 .
C26 H26B 0.9600 .
C26 H26C 0.9600 .
C27 N7 1.131(9) .
C27 C28 1.457(10) .
C28 H28A 0.9600 .
C28 H28B 0.9600 .
C28 H28C 0.9600 .
N1 Ag1 2.186(4) .
N2 Ag1 2.186(4) .
N3 Ag2 2.223(5) .
N4 Ag2 2.222(4) .
N5 Ag2 2.415(6) .
Cl1 O14B 1.340(11) .
Cl1 O13A 1.363(9) .
Cl1 O12A 1.384(10) .
Cl1 O12B 1.424(10) .
Cl1 O14A 1.435(9) .
Cl1 O11B 1.450(12) .
Cl1 O13B 1.450(9) .
Cl1 O11A 1.466(10) .
Cl2A O21A 1.351(14) .
Cl2A O24A 1.411(14) .
Cl2A O22A 1.435(14) .
Cl2A O23A 1.434(15) .
Cl2B O22B 1.346(14) .
Cl2B O21B 1.393(14) .
Cl2B O24B 1.416(14) .
Cl2B O23B 1.460(16) .

loop_
_platon_squeeze_void_nr
_platon_squeeze_void_average_x
_platon_squeeze_void_average_y
_platon_squeeze_void_average_z
_platon_squeeze_void_volume
_platon_squeeze_void_count_electrons
_platon_squeeze_void_content
1 0.265 0.631 0.463 34 18 ' '
2 0.265 0.869 -0.037 34 17 ' '
3 0.734 0.131 0.037 34 18 ' '
4 0.734 0.369 0.537 34 18 ' '
